data_4518544
loop_
_publ_author_name
'Qi, Lin-Jun'
'Shi, Chong-Yang'
'Chen, Peng-Fei'
'Li, Long'
'Fang, Gang'
'Qian, Peng-Cheng'
'Deng, Chao'
'Zhou, Jin-Mei'
'Ye, Long-Wu'

_publ_section_title
;
 Gold-Catalyzed 1,1-Carboalkoxylation of Oxetane-Ynamides via Exocyclic
 Metal Carbenes: Divergent and Atom-Economical Synthesis of Tricyclic
 N-Heterocycles
;
_journal_issue 6
_journal_name_full 'ACS Catalysis'
_journal_page_first 3679
_journal_page_last 3686
_journal_paper_doi 10.1021/acscatal.1c00461
_journal_volume 11
_journal_year 2021
_chemical_formula_moiety 'C22 H24 Br N O3 S'
_chemical_formula_sum 'C22 H24 Br N O3 S'
_chemical_formula_weight 462.39
_space_group_crystal_system monoclinic
_space_group_IT_number 15
_space_group_name_Hall '-C 2yc'
_space_group_name_H-M_alt 'C 1 2/c 1'
_atom_sites_solution_hydrogens geom
_atom_sites_solution_primary direct
_audit_creation_date 2018-12-07
_audit_creation_method
;
Olex2 1.2
(compiled 2015.01.26 svn.r3150 for OlexSys, GUI svn.r4998)
;
_cell_angle_alpha 90
_cell_angle_beta 100.736(3)
_cell_angle_gamma 90
_cell_formula_units_Z 8
_cell_length_a 22.5321(6)
_cell_length_b 8.3857(2)
_cell_length_c 22.2758(5)
_cell_measurement_reflns_used 4115
_cell_measurement_temperature 100.00(10)
_cell_measurement_theta_max 73.4450
_cell_measurement_theta_min 4.0210
_cell_volume 4135.28(18)
_computing_cell_refinement 'CrysAlisPro 1.171.39.46e (Rigaku OD, 2018)'
_computing_data_collection 'CrysAlisPro 1.171.39.46e (Rigaku OD, 2018)'
_computing_data_reduction 'CrysAlisPro 1.171.39.46e (Rigaku OD, 2018)'
_computing_molecular_graphics 'Olex2 (Dolomanov et al., 2009)'
_computing_publication_material 'Olex2 (Dolomanov et al., 2009)'
_computing_structure_refinement 'ShelXL (Sheldrick, 2008)'
_computing_structure_solution 'ShelXT (Sheldrick, 2015)'
_diffrn_ambient_environment N~2~
_diffrn_ambient_temperature 100.00(10)
_diffrn_detector 'CCD plate'
_diffrn_detector_area_resol_mean 10.4741
_diffrn_detector_type Atlas
_diffrn_measured_fraction_theta_full 0.999
_diffrn_measured_fraction_theta_max 0.999
_diffrn_measurement_details
;
List of Runs (angles in degrees, time in seconds):

  # Type    Start    End  Width  t~exp~   \w     \q     \k     \f   Frames
--------------------------------------------------------------------------
  1  \w    -75.00 -48.00   1.00    1.00    --  -40.75 125.00-150.00   27
  2  \w   -100.00 -30.00   1.00    1.00    --  -40.75 -37.00  30.00   70
  3  \w   -113.00 -11.00   1.00    1.00    --  -40.75 -57.00 120.00  102
  4  \w    -72.00 -46.00   1.00    1.00    --  -40.75-166.00-106.00   26
  5  \w     30.00 104.00   1.00    1.00    --  107.31 -94.00 150.00   74
  6  \w     40.00 100.00   1.00    1.00    --  107.31-125.00  30.00   60
  7  \w     78.00 130.00   1.00    1.00    --  107.31 -61.00 -60.00   52
  8  \w     78.00 136.00   1.00    1.00    --  107.31  61.00   0.00   58
  9  \w     52.00 173.00   1.00    1.00    --  107.31  15.00 120.00  121
 10  \w     37.00  80.00   1.00    1.00    --  107.31 -61.00  60.00   43
;
_diffrn_measurement_device 'four-circle diffractometer'
_diffrn_measurement_device_type 'SuperNova, Dual, Cu at home/near, Atlas'
_diffrn_measurement_method '\w scans'
_diffrn_orient_matrix_type 'CrysAlisPro convention (1999,Acta A55,543-557)'
_diffrn_orient_matrix_UB_11 0.0064003000
_diffrn_orient_matrix_UB_12 0.0353968000
_diffrn_orient_matrix_UB_13 -0.0663814000
_diffrn_orient_matrix_UB_21 0.0684556000
_diffrn_orient_matrix_UB_22 -0.0314456000
_diffrn_orient_matrix_UB_23 0.0170062000
_diffrn_orient_matrix_UB_31 -0.0107904000
_diffrn_orient_matrix_UB_32 -0.1774056000
_diffrn_orient_matrix_UB_33 -0.0162588000
_diffrn_radiation_monochromator mirror
_diffrn_radiation_probe x-ray
_diffrn_radiation_type CuK\a
_diffrn_radiation_wavelength 1.54184
_diffrn_reflns_av_R_equivalents 0.0423
_diffrn_reflns_av_unetI/netI 0.0477
_diffrn_reflns_Laue_measured_fraction_full 0.999
_diffrn_reflns_Laue_measured_fraction_max 0.999
_diffrn_reflns_limit_h_max 24
_diffrn_reflns_limit_h_min -26
_diffrn_reflns_limit_k_max 6
_diffrn_reflns_limit_k_min -10
_diffrn_reflns_limit_l_max 26
_diffrn_reflns_limit_l_min -26
_diffrn_reflns_number 6973
_diffrn_reflns_point_group_measured_fraction_full 0.999
_diffrn_reflns_point_group_measured_fraction_max 0.999
_diffrn_reflns_theta_full 67.064
_diffrn_reflns_theta_max 67.064
_diffrn_reflns_theta_min 3.994
_diffrn_source 'micro-focus sealed X-ray tube'
_diffrn_source_type 'SuperNova (Cu) X-ray Source'
_exptl_absorpt_coefficient_mu 3.840
_exptl_absorpt_correction_T_max 1.00000
_exptl_absorpt_correction_T_min 0.26287
_exptl_absorpt_correction_type multi-scan
_exptl_absorpt_process_details
;
CrysAlisPro 1.171.39.46e (Rigaku Oxford Diffraction, 2018)
Empirical absorption correction using spherical harmonics,
 implemented in SCALE3 ABSPACK scaling algorithm.
;
_exptl_crystal_colour 'clear light colourless'
_exptl_crystal_colour_lustre clear
_exptl_crystal_colour_modifier light
_exptl_crystal_colour_primary colourless
_exptl_crystal_density_diffrn 1.485
_exptl_crystal_description block
_exptl_crystal_F_000 1904
_exptl_crystal_size_max 0.1
_exptl_crystal_size_mid 0.1
_exptl_crystal_size_min 0.05
_refine_diff_density_max 1.010
_refine_diff_density_min -0.892
_refine_diff_density_rms 0.124
_refine_ls_extinction_method none
_refine_ls_goodness_of_fit_ref 1.035
_refine_ls_hydrogen_treatment constr
_refine_ls_matrix_type full
_refine_ls_number_parameters 255
_refine_ls_number_reflns 3695
_refine_ls_number_restraints 0
_refine_ls_restrained_S_all 1.035
_refine_ls_R_factor_all 0.0524
_refine_ls_R_factor_gt 0.0471
_refine_ls_shift/su_max 0.001
_refine_ls_shift/su_mean 0.000
_refine_ls_structure_factor_coef Fsqd
_refine_ls_weighting_details 'w=1/[\s^2^(Fo^2^)+(0.0877P)^2^] where P=(Fo^2^+2Fc^2^)/3'
_refine_ls_weighting_scheme calc
_refine_ls_wR_factor_gt 0.1216
_refine_ls_wR_factor_ref 0.1285
_reflns_Friedel_coverage 0.000
_reflns_number_gt 3294
_reflns_number_total 3695
_reflns_threshold_expression 'I > 2\s(I)'
_cod_data_source_file cs1c00461_si_002.cif
_cod_data_source_block exp_7570
_cod_depositor_comments 'Adding full bibliography for 4518544--4518546.cif.'
_cod_original_cell_volume 4135.24(19)
_cod_database_code 4518544
_shelx_space_group_comment
;
The symmetry employed for this shelxl refinement is uniquely defined
by the following loop, which should always be used as a source of
symmetry information in preference to the above space-group names.
They are only intended as comments.
;
_reflns_odcompleteness_completeness 99.87
_reflns_odcompleteness_iscentric 1
_reflns_odcompleteness_theta 66.97
_olex2_refinement_description
;
1. Fixed Uiso
 At 1.2 times of:
  All C(H) groups, All C(H,H) groups
 At 1.5 times of:
  All C(H,H,H) groups
2.a Ternary CH refined with riding coordinates:
 C7(H7)
2.b Secondary CH2 refined with riding coordinates:
 C15(H15A,H15B), C14(H14A,H14B), C2(H2A,H2B), C3(H3A,H3B)
2.c Aromatic/amide H refined with riding coordinates:
 C10(H10), C5(H5), C21(H21), C13(H13), C4(H4), C19(H19), C16(H16), C18(H18),
 C12(H12)
2.d Idealised Me refined as rotating group:
 C22(H22A,H22B,H22C), C1(H1A,H1B,H1C)
;
_shelx_shelxl_version_number 2014/7
_olex2_date_sample_data_collection 2018-12-07
_olex2_submission_special_instructions 'No special instructions were received'
_oxdiff_exptl_absorpt_empirical_details
;
Empirical correction (ABSPACK) includes:
- Absorption correction using spherical harmonics
- Frame scaling
- Detector area scaling
;
_oxdiff_exptl_absorpt_empirical_full_max 2.901
_oxdiff_exptl_absorpt_empirical_full_min 0.524

loop_
_space_group_symop_operation_xyz
'x, y, z'
'-x, y, -z+1/2'
'x+1/2, y+1/2, z'
'-x+1/2, y+1/2, -z+1/2'
'-x, -y, -z'
'x, -y, z-1/2'
'-x+1/2, -y+1/2, -z'
'x+1/2, -y+1/2, z-1/2'

loop_
_atom_site_label
_atom_site_type_symbol
_atom_site_fract_x
_atom_site_fract_y
_atom_site_fract_z
_atom_site_U_iso_or_equiv
_atom_site_adp_type
_atom_site_occupancy
_atom_site_site_symmetry_order
_atom_site_calc_flag
_atom_site_refinement_flags_posn
_atom_site_refinement_flags_adp
_atom_site_refinement_flags_occupancy
_atom_site_disorder_assembly
_atom_site_disorder_group
Br1 Br 0.27327(2) 0.22461(4) 0.78189(2) 0.01644(15) Uani 1 1 d . . . . .
S1 S 0.39315(3) 0.66920(8) 0.63630(3) 0.00935(19) Uani 1 1 d . . . . .
O2 O 0.35805(11) 0.7127(2) 0.68153(9) 0.0136(5) Uani 1 1 d . . . . .
O3 O 0.47129(9) 0.4638(3) 0.57049(8) 0.0124(4) Uani 1 1 d . . . . .
O1 O 0.43667(11) 0.7790(2) 0.62049(10) 0.0141(5) Uani 1 1 d . . . . .
N1 N 0.43094(11) 0.5074(3) 0.66241(10) 0.0099(5) Uani 1 1 d . . . . .
C7 C 0.48929(15) 0.2710(3) 0.65144(14) 0.0118(6) Uani 1 1 d . . . . .
H7 H 0.5279 0.2466 0.6781 0.014 Uiso 1 1 calc R . . . .
C6 C 0.48418(14) 0.4532(4) 0.63498(12) 0.0109(6) Uani 1 1 d . . . . .
C9 C 0.40443(14) 0.3762(4) 0.68834(12) 0.0102(6) Uani 1 1 d . . . . .
C10 C 0.35576(14) 0.3760(4) 0.71825(12) 0.0119(6) Uani 1 1 d . . . . .
H10 H 0.3344 0.4686 0.7230 0.014 Uiso 1 1 calc R . . . .
C8 C 0.43743(15) 0.2375(4) 0.68274(13) 0.0111(6) Uani 1 1 d . . . . .
C20 C 0.26179(14) 0.5277(4) 0.46384(13) 0.0136(6) Uani 1 1 d . . . . .
C5 C 0.53888(14) 0.5505(4) 0.66019(12) 0.0122(6) Uani 1 1 d . . . . .
H5 H 0.5413 0.5955 0.6987 0.015 Uiso 1 1 calc R . . . .
C21 C 0.31411(15) 0.6111(4) 0.45998(13) 0.0157(6) Uani 1 1 d . . . . .
H21 H 0.3220 0.6388 0.4218 0.019 Uiso 1 1 calc R . . . .
C13 C 0.42021(14) 0.0939(4) 0.70536(12) 0.0129(6) Uani 1 1 d . . . . .
H13 H 0.4419 0.0014 0.7012 0.015 Uiso 1 1 calc R . . . .
C15 C 0.44813(16) 0.3125(4) 0.54607(13) 0.0165(7) Uani 1 1 d . . . . .
H15A H 0.4541 0.2993 0.5043 0.020 Uiso 1 1 calc R . . . .
H15B H 0.4054 0.3027 0.5470 0.020 Uiso 1 1 calc R . . . .
C4 C 0.58371(14) 0.5763(4) 0.63117(13) 0.0134(6) Uani 1 1 d . . . . .
H4 H 0.5799 0.5375 0.5915 0.016 Uiso 1 1 calc R . . . .
C19 C 0.24995(15) 0.4912(4) 0.52139(14) 0.0187(7) Uani 1 1 d . . . . .
H19 H 0.2149 0.4359 0.5245 0.022 Uiso 1 1 calc R . . . .
C14 C 0.48483(16) 0.1914(4) 0.58815(14) 0.0179(7) Uani 1 1 d . . . . .
H14A H 0.5245 0.1760 0.5780 0.022 Uiso 1 1 calc R . . . .
H14B H 0.4642 0.0895 0.5865 0.022 Uiso 1 1 calc R . . . .
C17 C 0.34206(13) 0.6155(4) 0.56921(12) 0.0106(6) Uani 1 1 d . . . . .
C16 C 0.35513(15) 0.6543(4) 0.51237(13) 0.0143(6) Uani 1 1 d . . . . .
H16 H 0.3906 0.7080 0.5094 0.017 Uiso 1 1 calc R . . . .
C18 C 0.28943(15) 0.5356(4) 0.57410(13) 0.0174(7) Uani 1 1 d . . . . .
H18 H 0.2807 0.5121 0.6123 0.021 Uiso 1 1 calc R . . . .
C11 C 0.34046(14) 0.2293(4) 0.74093(13) 0.0118(6) Uani 1 1 d . . . . .
C22 C 0.21778(15) 0.4782(4) 0.40718(13) 0.0188(7) Uani 1 1 d . . . . .
H22A H 0.2229 0.5454 0.3736 0.028 Uiso 1 1 calc GR . . . .
H22B H 0.1772 0.4885 0.4144 0.028 Uiso 1 1 calc GR . . . .
H22C H 0.2252 0.3693 0.3976 0.028 Uiso 1 1 calc GR . . . .
C12 C 0.37052(15) 0.0883(4) 0.73417(13) 0.0148(6) Uani 1 1 d . . . . .
H12 H 0.3578 -0.0076 0.7485 0.018 Uiso 1 1 calc R . . . .
C2 C 0.65657(16) 0.7937(4) 0.61511(15) 0.0188(7) Uani 1 1 d . . . . .
H2A H 0.6948 0.8416 0.6337 0.023 Uiso 1 1 calc R . . . .
H2B H 0.6618 0.7450 0.5769 0.023 Uiso 1 1 calc R . . . .
C1 C 0.60895(16) 0.9242(4) 0.60149(14) 0.0211(7) Uani 1 1 d . . . . .
H1A H 0.6206 0.9993 0.5733 0.032 Uiso 1 1 calc GR . . . .
H1B H 0.6055 0.9779 0.6387 0.032 Uiso 1 1 calc GR . . . .
H1C H 0.5708 0.8775 0.5839 0.032 Uiso 1 1 calc GR . . . .
C3 C 0.64059(14) 0.6639(4) 0.65753(13) 0.0157(6) Uani 1 1 d . . . . .
H3A H 0.6737 0.5883 0.6660 0.019 Uiso 1 1 calc R . . . .
H3B H 0.6360 0.7122 0.6960 0.019 Uiso 1 1 calc R . . . .

loop_
_atom_site_aniso_label
_atom_site_aniso_U_11
_atom_site_aniso_U_22
_atom_site_aniso_U_33
_atom_site_aniso_U_23
_atom_site_aniso_U_13
_atom_site_aniso_U_12
Br1 0.0196(2) 0.0157(2) 0.0155(2) 0.00029(11) 0.00689(14) -0.00541(12)
S1 0.0146(4) 0.0035(4) 0.0101(3) 0.0001(2) 0.0027(3) 0.0004(3)
O2 0.0216(12) 0.0082(11) 0.0115(10) 0.0000(8) 0.0045(9) 0.0021(9)
O3 0.0187(11) 0.0110(11) 0.0069(9) 0.0005(8) 0.0009(8) 0.0002(9)
O1 0.0208(13) 0.0063(11) 0.0154(11) 0.0000(8) 0.0041(9) -0.0033(8)
N1 0.0161(13) 0.0042(12) 0.0099(10) -0.0006(9) 0.0040(9) -0.0013(10)
C7 0.0161(16) 0.0068(16) 0.0123(14) -0.0004(11) 0.0020(12) 0.0035(12)
C6 0.0174(15) 0.0083(15) 0.0073(12) 0.0007(11) 0.0033(11) 0.0044(12)
C9 0.0170(15) 0.0052(14) 0.0069(12) -0.0015(10) -0.0019(10) -0.0018(12)
C10 0.0177(15) 0.0074(15) 0.0102(12) -0.0007(11) 0.0016(11) 0.0017(12)
C8 0.0165(16) 0.0082(15) 0.0075(13) -0.0022(11) -0.0005(11) -0.0002(12)
C20 0.0180(16) 0.0073(15) 0.0147(14) 0.0008(11) 0.0009(12) 0.0051(12)
C5 0.0195(16) 0.0092(15) 0.0071(12) 0.0000(11) 0.0008(11) 0.0030(12)
C21 0.0229(17) 0.0136(16) 0.0108(13) 0.0028(12) 0.0035(12) 0.0031(13)
C13 0.0210(16) 0.0038(15) 0.0118(12) -0.0001(11) -0.0023(11) 0.0008(12)
C15 0.0243(18) 0.0133(16) 0.0116(14) -0.0053(12) 0.0023(12) -0.0016(13)
C4 0.0212(16) 0.0066(15) 0.0117(13) 0.0001(11) 0.0017(11) 0.0011(12)
C19 0.0170(16) 0.0189(18) 0.0195(15) 0.0013(13) 0.0014(12) -0.0037(13)
C14 0.0277(19) 0.0118(16) 0.0159(15) -0.0032(12) 0.0079(13) 0.0028(14)
C17 0.0130(15) 0.0057(14) 0.0120(13) 0.0013(11) -0.0007(11) 0.0029(11)
C16 0.0185(16) 0.0119(16) 0.0127(13) 0.0014(12) 0.0033(12) 0.0000(13)
C18 0.0208(17) 0.0174(18) 0.0139(14) 0.0018(12) 0.0033(12) -0.0020(13)
C11 0.0131(16) 0.0134(16) 0.0081(13) 0.0004(11) 0.0002(11) -0.0062(12)
C22 0.0214(17) 0.0187(18) 0.0153(14) -0.0003(12) 0.0006(12) 0.0038(14)
C12 0.0248(17) 0.0064(15) 0.0116(13) 0.0012(11) -0.0009(11) -0.0048(13)
C2 0.0201(18) 0.0178(18) 0.0194(16) 0.0021(13) 0.0056(13) -0.0032(13)
C1 0.0280(19) 0.0163(17) 0.0184(15) 0.0025(13) 0.0029(13) 0.0011(14)
C3 0.0174(16) 0.0144(17) 0.0156(14) 0.0020(12) 0.0039(12) 0.0008(13)

loop_
_atom_type_symbol
_atom_type_description
_atom_type_scat_dispersion_real
_atom_type_scat_dispersion_imag
_atom_type_scat_source
C C 0.0181 0.0091 'International Tables Vol C Tables 4.2.6.8 and 6.1.1.4'
H H 0.0000 0.0000 'International Tables Vol C Tables 4.2.6.8 and 6.1.1.4'
Br Br -0.6763 1.2805 'International Tables Vol C Tables 4.2.6.8 and 6.1.1.4'
N N 0.0311 0.0180 'International Tables Vol C Tables 4.2.6.8 and 6.1.1.4'
O O 0.0492 0.0322 'International Tables Vol C Tables 4.2.6.8 and 6.1.1.4'
S S 0.3331 0.5567 'International Tables Vol C Tables 4.2.6.8 and 6.1.1.4'

loop_
_geom_angle_atom_site_label_1
_geom_angle_atom_site_label_2
_geom_angle_atom_site_label_3
_geom_angle
_geom_angle_site_symmetry_1
_geom_angle_site_symmetry_3
_geom_angle_publ_flag
O2 S1 N1 106.07(12) . . ?
O2 S1 C17 107.48(14) . . ?
O1 S1 O2 119.92(13) . . ?
O1 S1 N1 106.42(13) . . ?
O1 S1 C17 108.85(13) . . ?
N1 S1 C17 107.52(13) . . ?
C6 O3 C15 108.6(2) . . ?
C6 N1 S1 120.06(18) . . ?
C9 N1 S1 123.4(2) . . ?
C9 N1 C6 110.8(2) . . ?
C6 C7 H7 111.2 . . ?
C8 C7 H7 111.2 . . ?
C8 C7 C6 105.2(2) . . ?
C8 C7 C14 114.9(3) . . ?
C14 C7 H7 111.2 . . ?
C14 C7 C6 102.6(2) . . ?
O3 C6 N1 111.3(2) . . ?
O3 C6 C7 106.9(2) . . ?
O3 C6 C5 110.2(2) . . ?
N1 C6 C7 103.1(2) . . ?
C5 C6 N1 110.1(2) . . ?
C5 C6 C7 115.1(2) . . ?
C10 C9 N1 128.7(3) . . ?
C10 C9 C8 121.6(3) . . ?
C8 C9 N1 109.6(3) . . ?
C9 C10 H10 121.8 . . ?
C9 C10 C11 116.5(3) . . ?
C11 C10 H10 121.8 . . ?
C9 C8 C7 111.1(3) . . ?
C13 C8 C7 128.9(3) . . ?
C13 C8 C9 120.0(3) . . ?
C21 C20 C19 118.6(3) . . ?
C21 C20 C22 121.3(3) . . ?
C19 C20 C22 120.0(3) . . ?
C6 C5 H5 118.0 . . ?
C4 C5 C6 124.0(3) . . ?
C4 C5 H5 118.0 . . ?
C20 C21 H21 119.4 . . ?
C20 C21 C16 121.2(3) . . ?
C16 C21 H21 119.4 . . ?
C8 C13 H13 120.0 . . ?
C8 C13 C12 120.0(3) . . ?
C12 C13 H13 120.0 . . ?
O3 C15 H15A 111.0 . . ?
O3 C15 H15B 111.0 . . ?
O3 C15 C14 103.8(2) . . ?
H15A C15 H15B 109.0 . . ?
C14 C15 H15A 111.0 . . ?
C14 C15 H15B 111.0 . . ?
C5 C4 H4 117.7 . . ?
C5 C4 C3 124.6(3) . . ?
C3 C4 H4 117.7 . . ?
C20 C19 H19 119.4 . . ?
C18 C19 C20 121.2(3) . . ?
C18 C19 H19 119.4 . . ?
C7 C14 H14A 111.4 . . ?
C7 C14 H14B 111.4 . . ?
C15 C14 C7 102.1(2) . . ?
C15 C14 H14A 111.4 . . ?
C15 C14 H14B 111.4 . . ?
H14A C14 H14B 109.2 . . ?
C16 C17 S1 119.7(2) . . ?
C18 C17 S1 119.3(2) . . ?
C18 C17 C16 121.0(3) . . ?
C21 C16 H16 120.6 . . ?
C17 C16 C21 118.8(3) . . ?
C17 C16 H16 120.6 . . ?
C19 C18 H18 120.4 . . ?
C17 C18 C19 119.2(3) . . ?
C17 C18 H18 120.4 . . ?
C10 C11 Br1 117.6(2) . . ?
C12 C11 Br1 118.8(2) . . ?
C12 C11 C10 123.6(3) . . ?
C20 C22 H22A 109.5 . . ?
C20 C22 H22B 109.5 . . ?
C20 C22 H22C 109.5 . . ?
H22A C22 H22B 109.5 . . ?
H22A C22 H22C 109.5 . . ?
H22B C22 H22C 109.5 . . ?
C13 C12 H12 120.9 . . ?
C11 C12 C13 118.3(3) . . ?
C11 C12 H12 120.9 . . ?
H2A C2 H2B 107.7 . . ?
C1 C2 H2A 108.9 . . ?
C1 C2 H2B 108.9 . . ?
C1 C2 C3 113.4(3) . . ?
C3 C2 H2A 108.9 . . ?
C3 C2 H2B 108.9 . . ?
C2 C1 H1A 109.5 . . ?
C2 C1 H1B 109.5 . . ?
C2 C1 H1C 109.5 . . ?
H1A C1 H1B 109.5 . . ?
H1A C1 H1C 109.5 . . ?
H1B C1 H1C 109.5 . . ?
C4 C3 C2 112.9(3) . . ?
C4 C3 H3A 109.0 . . ?
C4 C3 H3B 109.0 . . ?
C2 C3 H3A 109.0 . . ?
C2 C3 H3B 109.0 . . ?
H3A C3 H3B 107.8 . . ?

loop_
_geom_bond_atom_site_label_1
_geom_bond_atom_site_label_2
_geom_bond_distance
_geom_bond_site_symmetry_2
_geom_bond_publ_flag
Br1 C11 1.908(3) . ?
S1 O2 1.439(2) . ?
S1 O1 1.436(2) . ?
S1 N1 1.649(3) . ?
S1 C17 1.766(3) . ?
O3 C6 1.414(3) . ?
O3 C15 1.440(4) . ?
N1 C6 1.514(4) . ?
N1 C9 1.425(4) . ?
C7 H7 0.9800 . ?
C7 C6 1.570(4) . ?
C7 C8 1.494(4) . ?
C7 C14 1.546(4) . ?
C6 C5 1.498(4) . ?
C9 C10 1.385(4) . ?
C9 C8 1.398(4) . ?
C10 H10 0.9300 . ?
C10 C11 1.397(4) . ?
C8 C13 1.388(4) . ?
C20 C21 1.387(5) . ?
C20 C19 1.392(4) . ?
C20 C22 1.511(4) . ?
C5 H5 0.9300 . ?
C5 C4 1.315(4) . ?
C21 H21 0.9300 . ?
C21 C16 1.395(4) . ?
C13 H13 0.9300 . ?
C13 C12 1.391(4) . ?
C15 H15A 0.9700 . ?
C15 H15B 0.9700 . ?
C15 C14 1.519(5) . ?
C4 H4 0.9300 . ?
C4 C3 1.499(4) . ?
C19 H19 0.9300 . ?
C19 C18 1.386(4) . ?
C14 H14A 0.9700 . ?
C14 H14B 0.9700 . ?
C17 C16 1.391(4) . ?
C17 C18 1.384(4) . ?
C16 H16 0.9300 . ?
C18 H18 0.9300 . ?
C11 C12 1.385(5) . ?
C22 H22A 0.9600 . ?
C22 H22B 0.9600 . ?
C22 H22C 0.9600 . ?
C12 H12 0.9300 . ?
C2 H2A 0.9700 . ?
C2 H2B 0.9700 . ?
C2 C1 1.523(5) . ?
C2 C3 1.527(4) . ?
C1 H1A 0.9600 . ?
C1 H1B 0.9600 . ?
C1 H1C 0.9600 . ?
C3 H3A 0.9700 . ?
C3 H3B 0.9700 . ?
